data_4300128
loop_
_publ_author_name
'Booyong S. Lim'
'James P. Donahue'
'R. H. Holm'

_publ_contact_author R.H.Holm
_publ_contact_author_address
;
   R.H.Holm
   Dept. of Chemistry and Chemical Biology 
   Harvard University 
   Cambridge, MA 02138
   USA
;
_publ_contact_author_email holm@chemistry.harvard.edu
_publ_section_title
;
Synthesis and Structures of Bis(dithiolene)molybdenum Complexes Related to
the Active Sites of the DMSO Reductase Enzyme Family
;
_journal_name_full 'Inorganic Chemistry'
_journal_page_first 263
_journal_page_last 273
_journal_volume 39
_journal_year 2000
_chemical_formula_sum 'C51 H63 Mo N S5'
_chemical_formula_weight 946.26
_chemical_name_systematic
; 
 [Mo(SC6H2-2,4,6-Pri3)(S2C2Ph2)2](Et4N)
;
_space_group_IT_number 14
_symmetry_cell_setting monoclinic
_symmetry_space_group_name_Hall '-P 2ybc'
_symmetry_space_group_name_H-M 'P 1 21/c 1'
_atom_sites_solution_hydrogens geom
_atom_sites_solution_primary direct
_atom_sites_solution_secondary difmap
_audit_creation_method SHELXL-97
_cell_angle_alpha 90.00
_cell_angle_beta 113.314(6)
_cell_angle_gamma 90.00
_cell_formula_units_Z 4
_cell_length_a 18.4054(18)
_cell_length_b 15.2554(12)
_cell_length_c 19.4653(16)
_cell_measurement_temperature 213(2)
_cell_volume 5019.2(8)
_computing_structure_refinement 'SHELXL-97 (Sheldrick, 1997)'
_computing_structure_solution 'SHELXS-97 (Sheldrick, 1990)'
_diffrn_ambient_temperature 213(2)
_diffrn_measured_fraction_theta_full 0.969
_diffrn_measured_fraction_theta_max 0.969
_diffrn_radiation_monochromator graphite
_diffrn_radiation_source 'fine-focus sealed tube'
_diffrn_radiation_type MoK\a
_diffrn_radiation_wavelength 0.71073
_diffrn_reflns_av_R_equivalents 0.0469
_diffrn_reflns_av_sigmaI/netI 0.0694
_diffrn_reflns_limit_h_max 23
_diffrn_reflns_limit_h_min -21
_diffrn_reflns_limit_k_max 19
_diffrn_reflns_limit_k_min -13
_diffrn_reflns_limit_l_max 25
_diffrn_reflns_limit_l_min -24
_diffrn_reflns_number 32413
_diffrn_reflns_theta_full 28.29
_diffrn_reflns_theta_max 28.29
_diffrn_reflns_theta_min 1.20
_exptl_absorpt_coefficient_mu 0.502
_exptl_crystal_colour red-brown
_exptl_crystal_density_diffrn 1.252
_exptl_crystal_density_method 'not measured'
_exptl_crystal_description bar
_exptl_crystal_F_000 1992
_exptl_crystal_size_max 0.15
_exptl_crystal_size_mid 0.10
_exptl_crystal_size_min 0.10
_refine_diff_density_max 0.404
_refine_diff_density_min -0.445
_refine_diff_density_rms 0.070
_refine_ls_extinction_method none
_refine_ls_goodness_of_fit_ref 1.026
_refine_ls_hydrogen_treatment mixed
_refine_ls_matrix_type full
_refine_ls_number_parameters 523
_refine_ls_number_reflns 12072
_refine_ls_number_restraints 0
_refine_ls_restrained_S_all 1.026
_refine_ls_R_factor_all 0.0795
_refine_ls_R_factor_gt 0.0381
_refine_ls_shift/su_max 0.003
_refine_ls_shift/su_mean 0.000
_refine_ls_structure_factor_coef Fsqd
_refine_ls_weighting_details 'calc w=1/[\s^2^(Fo^2^)+(0.0300P)^2^+0.0000P] where P=(Fo^2^+2Fc^2^)/3'
_refine_ls_weighting_scheme calc
_refine_ls_wR_factor_gt 0.0724
_refine_ls_wR_factor_ref 0.0811
_reflns_number_gt 7892
_reflns_number_total 12072
_reflns_threshold_expression >2sigma(I)
_cod_database_code 4300128

loop_
_symmetry_equiv_pos_as_xyz
'x, y, z'
'-x, y+1/2, -z+1/2'
'-x, -y, -z'
'x, -y-1/2, z-1/2'

loop_
_atom_site_label
_atom_site_type_symbol
_atom_site_fract_x
_atom_site_fract_y
_atom_site_fract_z
_atom_site_U_iso_or_equiv
_atom_site_adp_type
_atom_site_occupancy
_atom_site_symmetry_multiplicity
_atom_site_calc_flag
_atom_site_refinement_flags
_atom_site_disorder_assembly
_atom_site_disorder_group
Mo1 Mo 0.367898(11) 0.302452(13) 0.334585(11) 0.02559(6) Uani 1 1 d . . .
S1 S 0.44876(3) 0.20499(4) 0.42201(3) 0.03065(14) Uani 1 1 d . . .
S2 S 0.48820(3) 0.35781(4) 0.34195(3) 0.02894(14) Uani 1 1 d . . .
S3 S 0.32135(4) 0.44501(4) 0.31692(3) 0.03071(14) Uani 1 1 d . . .
S4 S 0.28384(3) 0.28873(4) 0.39635(3) 0.03191(14) Uani 1 1 d . . .
S5 S 0.31084(3) 0.22879(4) 0.22148(3) 0.03162(14) Uani 1 1 d . . .
N1 N 0.51802(12) 0.32714(13) 0.65042(11) 0.0343(5) Uani 1 1 d . . .
C1 C 0.54809(13) 0.21854(15) 0.43190(12) 0.0289(5) Uani 1 1 d . . .
C2 C 0.56564(13) 0.28548(15) 0.39594(12) 0.0281(5) Uani 1 1 d . . .
C3 C 0.23965(14) 0.45168(16) 0.34284(13) 0.0312(6) Uani 1 1 d . . .
C4 C 0.22280(14) 0.38285(16) 0.37728(13) 0.0315(6) Uani 1 1 d . . .
C5 C 0.60500(14) 0.15498(16) 0.48432(13) 0.0312(6) Uani 1 1 d . . .
C6 C 0.58243(16) 0.06820(17) 0.48625(14) 0.0389(6) Uani 1 1 d . . .
H6A H 0.5330 0.0495 0.4528 0.047 Uiso 1 1 calc R . .
C7 C 0.63258(17) 0.00951(18) 0.53715(16) 0.0476(7) Uani 1 1 d . . .
H7A H 0.6165 -0.0482 0.5378 0.057 Uiso 1 1 calc R . .
C8 C 0.70620(18) 0.0359(2) 0.58688(17) 0.0549(8) Uani 1 1 d . . .
H8A H 0.7399 -0.0037 0.6211 0.066 Uiso 1 1 calc R . .
C9 C 0.72933(17) 0.1212(2) 0.58547(15) 0.0517(8) Uani 1 1 d . . .
H9A H 0.7791 0.1394 0.6188 0.062 Uiso 1 1 calc R . .
C10 C 0.67915(15) 0.18056(17) 0.53480(13) 0.0390(6) Uani 1 1 d . . .
H10A H 0.6955 0.2382 0.5347 0.047 Uiso 1 1 calc R . .
C11 C 0.64361(14) 0.30516(17) 0.39369(13) 0.0357(6) Uani 1 1 d . . .
C12 C 0.68888(15) 0.2394(2) 0.38075(14) 0.0462(7) Uani 1 1 d . . .
H12A H 0.6712 0.1817 0.3757 0.055 Uiso 1 1 calc R . .
C13 C 0.75960(18) 0.2586(3) 0.37528(17) 0.0707(10) Uani 1 1 d . . .
H13A H 0.7885 0.2139 0.3656 0.085 Uiso 1 1 calc R . .
C14 C 0.7874(2) 0.3418(3) 0.3839(2) 0.0850(13) Uani 1 1 d . . .
H14A H 0.8353 0.3538 0.3803 0.102 Uiso 1 1 calc R . .
C15 C 0.7448(2) 0.4086(3) 0.3980(2) 0.0807(12) Uani 1 1 d . . .
H15A H 0.7642 0.4656 0.4047 0.097 Uiso 1 1 calc R . .
C16 C 0.67242(17) 0.3903(2) 0.40213(17) 0.0554(8) Uani 1 1 d . . .
H16A H 0.6432 0.4356 0.4106 0.066 Uiso 1 1 calc R . .
C17 C 0.19589(14) 0.53556(16) 0.32669(14) 0.0337(6) Uani 1 1 d . . .
C18 C 0.15932(15) 0.56681(17) 0.25359(15) 0.0415(7) Uani 1 1 d . . .
H18A H 0.1623 0.5342 0.2144 0.050 Uiso 1 1 calc R . .
C19 C 0.11885(16) 0.64536(19) 0.23861(18) 0.0511(8) Uani 1 1 d . . .
H19A H 0.0944 0.6650 0.1895 0.061 Uiso 1 1 calc R . .
C20 C 0.11449(17) 0.69465(19) 0.2958(2) 0.0571(8) Uani 1 1 d . . .
H20A H 0.0876 0.7478 0.2856 0.069 Uiso 1 1 calc R . .
C21 C 0.14972(17) 0.66546(19) 0.3676(2) 0.0547(8) Uani 1 1 d . . .
H21A H 0.1464 0.6988 0.4062 0.066 Uiso 1 1 calc R . .
C22 C 0.19034(16) 0.58700(18) 0.38381(16) 0.0444(7) Uani 1 1 d . . .
H22A H 0.2142 0.5682 0.4332 0.053 Uiso 1 1 calc R . .
C23 C 0.15423(15) 0.37746(16) 0.39908(14) 0.0356(6) Uani 1 1 d . . .
C24 C 0.16319(17) 0.3537(2) 0.47009(16) 0.0541(8) Uani 1 1 d . . .
H24A H 0.2136 0.3420 0.5058 0.065 Uiso 1 1 calc R . .
C25 C 0.0991(2) 0.3468(2) 0.4897(2) 0.0760(11) Uani 1 1 d . . .
H25A H 0.1064 0.3303 0.5380 0.091 Uiso 1 1 calc R . .
C26 C 0.0243(2) 0.3645(2) 0.4375(2) 0.0778(11) Uani 1 1 d . . .
H26A H -0.0190 0.3609 0.4506 0.093 Uiso 1 1 calc R . .
C27 C 0.01385(18) 0.3873(2) 0.3663(2) 0.0645(9) Uani 1 1 d . . .
H27A H -0.0368 0.3982 0.3308 0.077 Uiso 1 1 calc R . .
C28 C 0.07817(15) 0.39425(19) 0.34672(16) 0.0483(7) Uani 1 1 d . . .
H28A H 0.0705 0.4103 0.2982 0.058 Uiso 1 1 calc R . .
C29 C 0.21327(13) 0.27574(16) 0.18129(12) 0.0306(6) Uani 1 1 d . . .
C30 C 0.20000(15) 0.35001(17) 0.13545(13) 0.0375(6) Uani 1 1 d . . .
C31 C 0.12328(18) 0.38293(19) 0.10381(15) 0.0501(8) Uani 1 1 d . . .
H31A H 0.1133 0.4319 0.0729 0.060 Uiso 1 1 calc R . .
C32 C 0.06151(17) 0.3456(2) 0.11659(16) 0.0559(8) Uani 1 1 d . . .
C33 C 0.07676(16) 0.2727(2) 0.16153(15) 0.0497(8) Uani 1 1 d . . .
H33A H 0.0352 0.2471 0.1701 0.060 Uiso 1 1 calc R . .
C35 C 0.15166(14) 0.23534(17) 0.19484(13) 0.0351(6) Uani 1 1 d . . .
C36 C 0.26620(18) 0.39216(17) 0.11832(15) 0.0466(7) Uani 1 1 d . . .
H36A H 0.3157 0.3815 0.1617 0.056 Uiso 1 1 calc R . .
C37 C 0.2589(2) 0.49066(19) 0.10630(19) 0.0731(10) Uani 1 1 d . . .
H37A H 0.3024 0.5117 0.0955 0.110 Uiso 1 1 calc R . .
H37B H 0.2596 0.5187 0.1507 0.110 Uiso 1 1 calc R . .
H37C H 0.2100 0.5039 0.0651 0.110 Uiso 1 1 calc R . .
C38 C 0.2734(2) 0.3469(2) 0.05206(18) 0.0730(10) Uani 1 1 d . . .
H38A H 0.2788 0.2848 0.0609 0.109 Uiso 1 1 calc R . .
H38B H 0.3192 0.3687 0.0454 0.109 Uiso 1 1 calc R . .
H38C H 0.2270 0.3584 0.0078 0.109 Uiso 1 1 calc R . .
C39 C -0.0214(2) 0.3854(3) 0.0791(2) 0.0972(14) Uani 1 1 d . . .
H39A H -0.0435 0.3422 0.1029 0.117 Uiso 1 1 calc R . .
C40 C -0.0653(2) 0.3499(3) 0.0071(2) 0.1126(18) Uani 1 1 d . . .
H40A H -0.1170 0.3759 -0.0133 0.169 Uiso 1 1 calc R . .
H40B H -0.0702 0.2876 0.0110 0.169 Uiso 1 1 calc R . .
H40C H -0.0384 0.3621 -0.0252 0.169 Uiso 1 1 calc R . .
C41 C -0.0411(2) 0.4516(3) 0.1133(3) 0.154(3) Uani 1 1 d . . .
H41A H -0.0949 0.4685 0.0847 0.230 Uiso 1 1 calc R . .
H41B H -0.0068 0.5006 0.1176 0.230 Uiso 1 1 calc R . .
H41C H -0.0356 0.4334 0.1623 0.230 Uiso 1 1 calc R . .
C42 C 0.16387(16) 0.15203(17) 0.24152(15) 0.0431(7) Uani 1 1 d . . .
H42A H 0.2178 0.1541 0.2801 0.052 Uiso 1 1 calc R . .
C43 C 0.10782(19) 0.1428(2) 0.2817(2) 0.0745(10) Uani 1 1 d . . .
H43A H 0.1113 0.1942 0.3113 0.112 Uiso 1 1 calc R . .
H43B H 0.1224 0.0922 0.3137 0.112 Uiso 1 1 calc R . .
H43C H 0.0546 0.1361 0.2455 0.112 Uiso 1 1 calc R . .
C44 C 0.1588(2) 0.0715(2) 0.19286(19) 0.0768(11) Uani 1 1 d . . .
H44A H 0.1935 0.0792 0.1672 0.115 Uiso 1 1 calc R . .
H44B H 0.1055 0.0645 0.1569 0.115 Uiso 1 1 calc R . .
H44C H 0.1744 0.0203 0.2240 0.115 Uiso 1 1 calc R . .
C45 C 0.50953(16) 0.24105(17) 0.68563(14) 0.0429(7) Uani 1 1 d . . .
H45A H 0.4613 0.2433 0.6946 0.051 Uiso 1 1 calc R . .
H45B H 0.5534 0.2357 0.7339 0.051 Uiso 1 1 calc R . .
C46 C 0.5072(2) 0.15934(18) 0.64025(17) 0.0602(9) Uani 1 1 d . . .
H46A H 0.5011 0.1086 0.6667 0.090 Uiso 1 1 calc R . .
H46B H 0.5555 0.1547 0.6328 0.090 Uiso 1 1 calc R . .
H46C H 0.4633 0.1630 0.5926 0.090 Uiso 1 1 calc R . .
C47 C 0.44103(16) 0.34488(18) 0.58358(14) 0.0435(7) Uani 1 1 d . . .
H47A H 0.4287 0.2943 0.5508 0.052 Uiso 1 1 calc R . .
H47B H 0.3990 0.3510 0.6014 0.052 Uiso 1 1 calc R . .
C48 C 0.44131(19) 0.42528(19) 0.53838(16) 0.0585(9) Uani 1 1 d . . .
H48A H 0.3912 0.4303 0.4967 0.088 Uiso 1 1 calc R . .
H48B H 0.4827 0.4202 0.5203 0.088 Uiso 1 1 calc R . .
H48C H 0.4502 0.4764 0.5694 0.088 Uiso 1 1 calc R . .
C51 C 0.53576(16) 0.39957(17) 0.70826(14) 0.0401(6) Uani 1 1 d . . .
H51A H 0.5869 0.3876 0.7480 0.048 Uiso 1 1 calc R . .
H51B H 0.5405 0.4542 0.6849 0.048 Uiso 1 1 calc R . .
C49 C 0.58570(16) 0.32379(19) 0.62409(15) 0.0460(7) Uani 1 1 d . . .
H49A H 0.5716 0.2832 0.5824 0.055 Uiso 1 1 calc R . .
H49B H 0.5916 0.3814 0.6058 0.055 Uiso 1 1 calc R . .
C50 C 0.66425(17) 0.2963(2) 0.68323(17) 0.0615(8) Uani 1 1 d . . .
H50A H 0.7035 0.2955 0.6622 0.092 Uiso 1 1 calc R . .
H50B H 0.6595 0.2387 0.7010 0.092 Uiso 1 1 calc R . .
H50C H 0.6798 0.3370 0.7241 0.092 Uiso 1 1 calc R . .
C52 C 0.47679(18) 0.41289(19) 0.74311(16) 0.0554(8) Uani 1 1 d . . .
H52A H 0.4933 0.4611 0.7775 0.083 Uiso 1 1 calc R . .
H52B H 0.4737 0.3607 0.7694 0.083 Uiso 1 1 calc R . .
H52C H 0.4258 0.4254 0.7047 0.083 Uiso 1 1 calc R . .

loop_
_atom_site_aniso_label
_atom_site_aniso_U_11
_atom_site_aniso_U_22
_atom_site_aniso_U_33
_atom_site_aniso_U_23
_atom_site_aniso_U_13
_atom_site_aniso_U_12
Mo1 0.02167(10) 0.02804(11) 0.02645(10) -0.00030(9) 0.00886(8) 0.00069(9)
S1 0.0255(3) 0.0323(3) 0.0340(3) 0.0052(3) 0.0117(3) 0.0008(3)
S2 0.0247(3) 0.0288(3) 0.0329(3) 0.0027(3) 0.0110(3) 0.0008(2)
S3 0.0284(3) 0.0293(3) 0.0373(3) 0.0008(3) 0.0160(3) 0.0012(2)
S4 0.0275(3) 0.0362(4) 0.0341(3) 0.0054(3) 0.0145(3) 0.0035(3)
S5 0.0247(3) 0.0348(4) 0.0331(3) -0.0042(3) 0.0091(3) 0.0018(3)
N1 0.0377(12) 0.0360(12) 0.0308(11) -0.0023(9) 0.0153(10) -0.0092(9)
C1 0.0258(13) 0.0291(14) 0.0286(12) -0.0025(10) 0.0074(10) 0.0018(10)
C2 0.0244(12) 0.0302(14) 0.0270(12) -0.0009(10) 0.0072(10) 0.0016(10)
C3 0.0285(14) 0.0355(15) 0.0311(13) -0.0029(11) 0.0134(11) 0.0034(11)
C4 0.0252(13) 0.0401(15) 0.0291(13) 0.0006(11) 0.0108(11) 0.0038(11)
C5 0.0305(14) 0.0340(15) 0.0304(13) 0.0005(11) 0.0135(11) 0.0042(11)
C6 0.0357(15) 0.0378(16) 0.0446(16) 0.0031(13) 0.0173(13) 0.0048(12)
C7 0.0493(19) 0.0353(16) 0.065(2) 0.0125(14) 0.0293(16) 0.0094(13)
C8 0.053(2) 0.051(2) 0.0567(19) 0.0220(15) 0.0182(16) 0.0222(15)
C9 0.0373(17) 0.058(2) 0.0444(17) 0.0048(15) 0.0001(14) 0.0056(14)
C10 0.0370(15) 0.0371(16) 0.0358(14) 0.0033(12) 0.0068(12) 0.0023(12)
C11 0.0249(13) 0.0473(16) 0.0317(13) 0.0089(12) 0.0077(10) 0.0012(12)
C12 0.0327(16) 0.064(2) 0.0415(16) 0.0068(14) 0.0145(13) 0.0126(13)
C13 0.0362(19) 0.121(3) 0.058(2) 0.014(2) 0.0229(16) 0.020(2)
C14 0.0285(19) 0.151(4) 0.077(3) 0.035(3) 0.0222(18) -0.001(2)
C15 0.049(2) 0.091(3) 0.099(3) 0.025(2) 0.026(2) -0.022(2)
C16 0.0383(17) 0.052(2) 0.075(2) 0.0094(16) 0.0211(16) -0.0063(14)
C17 0.0246(13) 0.0354(15) 0.0421(15) -0.0024(12) 0.0143(12) -0.0017(10)
C18 0.0379(16) 0.0408(17) 0.0462(16) 0.0010(13) 0.0172(13) 0.0044(12)
C19 0.0338(16) 0.0506(19) 0.065(2) 0.0136(16) 0.0156(15) 0.0085(13)
C20 0.0422(18) 0.0361(17) 0.099(3) 0.0056(18) 0.0341(18) 0.0111(14)
C21 0.0498(19) 0.0415(18) 0.083(2) -0.0159(17) 0.0368(18) 0.0023(14)
C22 0.0427(17) 0.0467(18) 0.0480(17) -0.0064(14) 0.0224(14) 0.0005(13)
C23 0.0319(15) 0.0395(16) 0.0406(15) 0.0047(12) 0.0200(12) 0.0043(11)
C24 0.0395(18) 0.079(2) 0.0489(18) 0.0158(16) 0.0233(14) 0.0139(15)
C25 0.068(3) 0.111(3) 0.068(2) 0.027(2) 0.047(2) 0.015(2)
C26 0.050(2) 0.107(3) 0.098(3) 0.027(2) 0.051(2) 0.0121(19)
C27 0.0329(18) 0.083(3) 0.079(2) 0.013(2) 0.0240(17) 0.0073(15)
C28 0.0314(16) 0.065(2) 0.0485(17) 0.0079(15) 0.0156(13) 0.0025(13)
C29 0.0266(13) 0.0339(14) 0.0273(12) -0.0044(11) 0.0063(10) 0.0042(10)
C30 0.0379(16) 0.0406(16) 0.0295(14) -0.0032(12) 0.0086(12) 0.0043(12)
C31 0.053(2) 0.0493(19) 0.0348(15) 0.0030(13) 0.0033(14) 0.0173(14)
C32 0.0317(17) 0.074(2) 0.0479(18) -0.0105(17) 0.0001(14) 0.0196(15)
C33 0.0254(15) 0.069(2) 0.0490(17) -0.0087(16) 0.0084(13) 0.0025(13)
C35 0.0254(14) 0.0418(16) 0.0332(13) -0.0085(12) 0.0063(11) -0.0024(11)
C36 0.059(2) 0.0411(17) 0.0435(16) 0.0073(13) 0.0238(15) 0.0049(14)
C37 0.107(3) 0.050(2) 0.078(2) 0.0037(18) 0.053(2) -0.0001(19)
C38 0.099(3) 0.067(2) 0.072(2) -0.0135(19) 0.054(2) -0.011(2)
C39 0.047(2) 0.129(4) 0.081(3) -0.013(3) -0.011(2) 0.042(2)
C40 0.060(3) 0.103(3) 0.108(3) -0.045(3) -0.038(2) 0.031(2)
C41 0.061(3) 0.201(6) 0.141(4) -0.089(4) -0.021(3) 0.075(3)
C42 0.0329(15) 0.0439(17) 0.0507(17) -0.0002(14) 0.0146(13) -0.0077(12)
C43 0.056(2) 0.084(3) 0.092(3) 0.025(2) 0.039(2) -0.0035(18)
C44 0.093(3) 0.050(2) 0.078(2) -0.0090(18) 0.025(2) -0.0157(19)
C45 0.0500(18) 0.0396(17) 0.0407(15) 0.0034(13) 0.0197(13) -0.0085(13)
C46 0.082(2) 0.0384(18) 0.060(2) -0.0004(15) 0.0286(18) -0.0071(16)
C47 0.0458(17) 0.0439(17) 0.0362(15) -0.0040(13) 0.0113(13) -0.0055(13)
C48 0.077(2) 0.0426(19) 0.0446(17) -0.0006(14) 0.0119(16) -0.0018(15)
C51 0.0460(17) 0.0409(16) 0.0331(14) -0.0061(12) 0.0155(13) -0.0140(12)
C49 0.0492(18) 0.0544(19) 0.0426(16) -0.0086(13) 0.0270(14) -0.0131(13)
C50 0.0434(18) 0.078(2) 0.068(2) -0.0093(18) 0.0272(16) -0.0048(16)
C52 0.063(2) 0.055(2) 0.0582(19) -0.0163(15) 0.0346(17) -0.0129(15)

loop_
_atom_type_symbol
_atom_type_description
_atom_type_scat_dispersion_real
_atom_type_scat_dispersion_imag
_atom_type_scat_source
C C 0.0033 0.0016 'International Tables Vol C Tables 4.2.6.8 and 6.1.1.4'
H H 0.0000 0.0000 'International Tables Vol C Tables 4.2.6.8 and 6.1.1.4'
N N 0.0061 0.0033 'International Tables Vol C Tables 4.2.6.8 and 6.1.1.4'
S S 0.1246 0.1234 'International Tables Vol C Tables 4.2.6.8 and 6.1.1.4'
Mo Mo -1.6832 0.6857 'International Tables Vol C Tables 4.2.6.8 and 6.1.1.4'

loop_
_geom_angle_atom_site_label_1
_geom_angle_atom_site_label_2
_geom_angle_atom_site_label_3
_geom_angle
_geom_angle_site_symmetry_1
_geom_angle_site_symmetry_3
_geom_angle_publ_flag
S1 Mo1 S3 144.00(2) . . ?
S1 Mo1 S4 85.83(2) . . ?
S3 Mo1 S4 82.98(2) . . ?
S1 Mo1 S5 107.79(2) . . ?
S3 Mo1 S5 108.21(2) . . ?
S4 Mo1 S5 107.73(2) . . ?
S1 Mo1 S2 82.40(2) . . ?
S3 Mo1 S2 87.43(2) . . ?
S4 Mo1 S2 144.94(2) . . ?
S5 Mo1 S2 107.30(2) . . ?
C1 S1 Mo1 109.97(8) . . ?
C2 S2 Mo1 109.41(8) . . ?
C3 S3 Mo1 108.57(8) . . ?
C4 S4 Mo1 108.49(8) . . ?
C29 S5 Mo1 102.64(8) . . ?
C45 N1 C51 108.98(18) . . ?
C45 N1 C47 108.22(19) . . ?
C51 N1 C47 111.0(2) . . ?
C45 N1 C49 111.5(2) . . ?
C51 N1 C49 108.02(18) . . ?
C47 N1 C49 109.09(19) . . ?
C2 C1 C5 126.8(2) . . ?
C2 C1 S1 118.73(17) . . ?
C5 C1 S1 114.36(17) . . ?
C1 C2 C11 127.0(2) . . ?
C1 C2 S2 118.43(18) . . ?
C11 C2 S2 114.51(17) . . ?
C4 C3 C17 124.6(2) . . ?
C4 C3 S3 119.13(18) . . ?
C17 C3 S3 116.26(18) . . ?
C3 C4 C23 125.1(2) . . ?
C3 C4 S4 119.01(18) . . ?
C23 C4 S4 115.85(18) . . ?
C10 C5 C6 118.0(2) . . ?
C10 C5 C1 121.9(2) . . ?
C6 C5 C1 120.0(2) . . ?
C7 C6 C5 120.9(3) . . ?
C8 C7 C6 120.4(3) . . ?
C9 C8 C7 119.3(3) . . ?
C8 C9 C10 120.6(3) . . ?
C5 C10 C9 120.8(3) . . ?
C16 C11 C12 118.0(3) . . ?
C16 C11 C2 121.0(2) . . ?
C12 C11 C2 121.0(2) . . ?
C13 C12 C11 120.9(3) . . ?
C14 C13 C12 120.8(3) . . ?
C13 C14 C15 120.0(3) . . ?
C14 C15 C16 119.7(4) . . ?
C11 C16 C15 120.7(3) . . ?
C18 C17 C22 117.5(2) . . ?
C18 C17 C3 121.0(2) . . ?
C22 C17 C3 121.5(2) . . ?
C19 C18 C17 121.0(3) . . ?
C20 C19 C18 120.3(3) . . ?
C21 C20 C19 119.8(3) . . ?
C20 C21 C22 120.9(3) . . ?
C21 C22 C17 120.6(3) . . ?
C24 C23 C28 118.1(2) . . ?
C24 C23 C4 121.7(2) . . ?
C28 C23 C4 120.2(2) . . ?
C23 C24 C25 121.5(3) . . ?
C26 C25 C24 119.8(3) . . ?
C27 C26 C25 119.8(3) . . ?
C26 C27 C28 120.4(3) . . ?
C27 C28 C23 120.4(3) . . ?
C30 C29 C35 121.6(2) . . ?
C30 C29 S5 119.39(19) . . ?
C35 C29 S5 119.00(19) . . ?
C31 C30 C29 117.6(3) . . ?
C31 C30 C36 120.6(3) . . ?
C29 C30 C36 121.7(2) . . ?
C32 C31 C30 122.4(3) . . ?
C33 C32 C31 118.3(3) . . ?
C33 C32 C39 122.5(3) . . ?
C31 C32 C39 119.2(3) . . ?
C32 C33 C35 122.9(3) . . ?
C33 C35 C29 117.2(2) . . ?
C33 C35 C42 120.2(2) . . ?
C29 C35 C42 122.5(2) . . ?
C38 C36 C37 110.6(2) . . ?
C38 C36 C30 109.9(2) . . ?
C37 C36 C30 114.9(2) . . ?
C41 C39 C40 128.4(3) . . ?
C41 C39 C32 118.5(3) . . ?
C40 C39 C32 112.9(3) . . ?
C35 C42 C43 114.3(2) . . ?
C35 C42 C44 110.0(2) . . ?
C43 C42 C44 110.8(2) . . ?
N1 C45 C46 115.6(2) . . ?
C48 C47 N1 115.2(2) . . ?
C52 C51 N1 116.8(2) . . ?
C50 C49 N1 114.6(2) . . ?

loop_
_geom_bond_atom_site_label_1
_geom_bond_atom_site_label_2
_geom_bond_distance
_geom_bond_site_symmetry_2
_geom_bond_publ_flag
Mo1 S1 2.3059(6) . ?
Mo1 S3 2.3127(6) . ?
Mo1 S4 2.3141(6) . ?
Mo1 S5 2.3200(6) . ?
Mo1 S2 2.3206(6) . ?
S1 C1 1.773(2) . ?
S2 C2 1.780(2) . ?
S3 C3 1.768(2) . ?
S4 C4 1.770(2) . ?
S5 C29 1.799(2) . ?
N1 C45 1.518(3) . ?
N1 C51 1.518(3) . ?
N1 C47 1.521(3) . ?
N1 C49 1.524(3) . ?
C1 C2 1.347(3) . ?
C1 C5 1.494(3) . ?
C2 C11 1.484(3) . ?
C3 C4 1.346(3) . ?
C3 C17 1.478(3) . ?
C4 C23 1.484(3) . ?
C5 C10 1.385(3) . ?
C5 C6 1.392(3) . ?
C6 C7 1.382(3) . ?
C7 C8 1.377(4) . ?
C8 C9 1.374(4) . ?
C9 C10 1.387(3) . ?
C11 C16 1.388(4) . ?
C11 C12 1.389(4) . ?
C12 C13 1.379(4) . ?
C13 C14 1.354(5) . ?
C14 C15 1.379(5) . ?
C15 C16 1.394(4) . ?
C17 C18 1.395(3) . ?
C17 C22 1.397(3) . ?
C18 C19 1.380(4) . ?
C19 C20 1.372(4) . ?
C20 C21 1.361(4) . ?
C21 C22 1.380(4) . ?
C23 C24 1.374(4) . ?
C23 C28 1.391(3) . ?
C24 C25 1.380(4) . ?
C25 C26 1.375(4) . ?
C26 C27 1.366(4) . ?
C27 C28 1.384(4) . ?
C29 C30 1.403(3) . ?
C29 C35 1.404(3) . ?
C30 C31 1.392(4) . ?
C30 C36 1.527(4) . ?
C31 C32 1.379(4) . ?
C32 C33 1.374(4) . ?
C32 C39 1.533(4) . ?
C33 C35 1.392(3) . ?
C35 C42 1.526(4) . ?
C36 C38 1.515(4) . ?
C36 C37 1.518(4) . ?
C39 C41 1.335(5) . ?
C39 C40 1.420(5) . ?
C42 C43 1.528(4) . ?
C42 C44 1.532(4) . ?
C45 C46 1.518(4) . ?
C47 C48 1.511(4) . ?
C51 C52 1.504(4) . ?
C49 C50 1.508(4) . ?

_journal_paper_doi 10.1021/ic9908672
